data_7013152
loop_
_publ_author_name
'Yip, Ka-Lai'
'Yu, Wing-Yiu'
'Chan, Pui-Ming'
'Zhu, Nian-Yong'
'Che, Chi-Ming'

_publ_section_title
;
 Nitrido-ruthenium(vi) and -osmium(vi) complexes of multianionic
 chelating (N, O) ligands. Reactions with nucleophiles, electrophiles
 and oxidizing agentsElectronic supplementary information (ESI)
 available: Fig. S1?S6. See http://www.rsc.org/suppdata/dt/b3/b304920p/
;
_journal_issue 18
_journal_name_full 'Dalton Transactions'
_journal_page_first 3556
_journal_paper_doi 10.1039/b304920p
_journal_year 2003
_chemical_formula_moiety 'C39.25 H40 Cl1.50 N3 O2.25 Os'
_chemical_formula_sum 'C39.25 H40 Cl1.5 N3 O2.25 Os'
_chemical_formula_weight 833.12
_chemical_name_systematic
;
?
;
_space_group_IT_number 2
_symmetry_cell_setting triclinic
_symmetry_space_group_name_Hall '-P 1'
_symmetry_space_group_name_H-M 'P -1'
_atom_sites_solution_hydrogens geom
_atom_sites_solution_primary direct
_atom_sites_solution_secondary difmap
_audit_creation_method SHELXL-97
_cell_angle_alpha 101.49(3)
_cell_angle_beta 103.64(3)
_cell_angle_gamma 109.64(3)
_cell_formula_units_Z 8
_cell_length_a 15.177(3)
_cell_length_b 20.538(4)
_cell_length_c 27.433(6)
_cell_measurement_reflns_used 0
_cell_measurement_temperature 301(2)
_cell_measurement_theta_max 0
_cell_measurement_theta_min 0
_cell_volume 7455(4)
_computing_cell_refinement Scalepack
_computing_data_collection Marcontrol
_computing_data_reduction Denzo
_computing_molecular_graphics 'Ortep-3 for Windows (Farrugia, 1997)'
_computing_publication_material 'WinGX publication routines (Farrugia, 1999)'
_computing_structure_refinement 'SHELXL-97 (Sheldrick, 1997)'
_computing_structure_solution shelxs-97
_diffrn_ambient_temperature 301(2)
_diffrn_measured_fraction_theta_full 0.465
_diffrn_measured_fraction_theta_max 0.465
_diffrn_measurement_device_type 'marresearch IPDS mar300'
_diffrn_measurement_method Oscillation
_diffrn_radiation_monochromator graphite
_diffrn_radiation_source 'fine-focus sealed tube'
_diffrn_radiation_type MoK\a
_diffrn_radiation_wavelength 0.71073
_diffrn_reflns_av_R_equivalents 0.0231
_diffrn_reflns_av_sigmaI/netI 0.0940
_diffrn_reflns_limit_h_max 16
_diffrn_reflns_limit_h_min -17
_diffrn_reflns_limit_k_max 22
_diffrn_reflns_limit_k_min -22
_diffrn_reflns_limit_l_max 30
_diffrn_reflns_limit_l_min -31
_diffrn_reflns_number 16416
_diffrn_reflns_theta_full 25.49
_diffrn_reflns_theta_max 25.49
_diffrn_reflns_theta_min 1.11
_exptl_absorpt_coefficient_mu 3.565
_exptl_crystal_colour brown
_exptl_crystal_density_diffrn 1.484
_exptl_crystal_density_method 'not measured'
_exptl_crystal_description prism
_exptl_crystal_F_000 3328
_exptl_crystal_size_max 0.4
_exptl_crystal_size_mid 0.3
_exptl_crystal_size_min 0.2
_refine_diff_density_max 1.366
_refine_diff_density_min -1.051
_refine_diff_density_rms 0.155
_refine_ls_extinction_method none
_refine_ls_goodness_of_fit_ref 0.989
_refine_ls_hydrogen_treatment mixed
_refine_ls_matrix_type full
_refine_ls_number_parameters 909
_refine_ls_number_reflns 12904
_refine_ls_number_restraints 0
_refine_ls_restrained_S_all 0.989
_refine_ls_R_factor_all 0.0952
_refine_ls_R_factor_gt 0.0592
_refine_ls_shift/su_max 0.002
_refine_ls_shift/su_mean 0.000
_refine_ls_structure_factor_coef Fsqd
_refine_ls_weighting_details 'calc w=1/[\s^2^(Fo^2^)+(0.1143P)^2^+0.0000P] where P=(Fo^2^+2Fc^2^)/3'
_refine_ls_weighting_scheme calc
_refine_ls_wR_factor_gt 0.1697
_refine_ls_wR_factor_ref 0.1891
_reflns_number_gt 8060
_reflns_number_total 12904
_reflns_threshold_expression >2sigma(I)
_cod_data_source_file b304920p.txt
_cod_data_source_block mar156
_cod_original_cell_volume 7455(3)
_cod_original_formula_sum 'C39.25 H40 Cl1.50 N3 O2.25 Os'
_cod_database_code 7013152

loop_
_symmetry_equiv_pos_as_xyz
'x, y, z'
'-x, -y, -z'

loop_
_atom_site_label
_atom_site_type_symbol
_atom_site_fract_x
_atom_site_fract_y
_atom_site_fract_z
_atom_site_U_iso_or_equiv
_atom_site_adp_type
_atom_site_occupancy
_atom_site_symmetry_multiplicity
_atom_site_calc_flag
_atom_site_refinement_flags
_atom_site_disorder_assembly
_atom_site_disorder_group
Os1 Os 0.59909(4) 0.17906(4) 0.64798(3) 0.0595(2) Uani 1 1 d . . .
Os2 Os 0.23873(4) 0.31206(4) 0.86201(3) 0.0573(2) Uani 1 1 d . . .
Os3 Os 0.82854(4) 0.55438(4) 0.61006(3) 0.0549(2) Uani 1 1 d . . .
Os4 Os 0.16784(4) 0.92792(4) 0.89425(2) 0.0533(2) Uani 1 1 d . . .
Cl1 Cl 0.6317(3) 0.1263(2) 0.72841(18) 0.0747(13) Uani 1 1 d . . .
Cl2 Cl 0.2237(3) 0.3867(2) 0.79153(18) 0.0741(13) Uani 1 1 d . . .
Cl3 Cl 0.8555(3) 0.6224(2) 0.53531(18) 0.0723(13) Uani 1 1 d . . .
Cl4 Cl 0.1529(3) 0.8826(2) 0.97742(17) 0.0689(12) Uani 1 1 d . . .
Cl5 Cl 0.5892(10) 0.3923(7) 0.2279(6) 0.303(6) Uiso 1 1 d . . .
Cl6 Cl 0.5562(19) 0.4024(13) 0.1217(11) 0.474(13) Uiso 1 1 d . . .
O1 O 0.6067(7) 0.0875(6) 0.6127(4) 0.069(3) Uani 1 1 d . . .
O2 O 0.5882(7) 0.2508(6) 0.7037(4) 0.062(3) Uani 1 1 d . . .
O3 O 0.2501(7) 0.2516(6) 0.8007(4) 0.061(3) Uani 1 1 d . . .
O4 O 0.2318(7) 0.3982(6) 0.9050(4) 0.063(3) Uani 1 1 d . . .
O5 O 0.7089(7) 0.4938(6) 0.5493(4) 0.058(3) Uani 1 1 d . . .
O6 O 0.9531(7) 0.6404(6) 0.6500(4) 0.064(3) Uani 1 1 d . . .
O7 O 0.0456(6) 0.8400(5) 0.8601(4) 0.057(3) Uani 1 1 d . . .
O8 O 0.2931(7) 1.0021(6) 0.9497(4) 0.055(3) Uani 1 1 d . . .
N1 N 0.5632(9) 0.2012(7) 0.5952(5) 0.065(4) Uani 1 1 d . . .
N2 N 0.7542(9) 0.2403(8) 0.6712(5) 0.061(4) Uani 1 1 d . . .
N3 N 0.4517(8) 0.1175(7) 0.6437(5) 0.059(4) Uani 1 1 d . . .
N4 N 0.2642(9) 0.2740(7) 0.9068(5) 0.069(4) Uani 1 1 d . . .
N5 N 0.0834(8) 0.2532(7) 0.8314(5) 0.058(3) Uani 1 1 d . . .
N6 N 0.3899(9) 0.3810(9) 0.8785(6) 0.081(4) Uani 1 1 d . . .
N7 N 0.8081(8) 0.5218(7) 0.6573(5) 0.064(4) Uani 1 1 d . . .
N8 N 0.9005(8) 0.4907(7) 0.5808(5) 0.058(3) Uani 1 1 d . . .
N9 N 0.7469(8) 0.6204(7) 0.6168(5) 0.062(4) Uani 1 1 d . . .
N10 N 0.1864(8) 0.9484(6) 0.8421(5) 0.054(3) Uani 1 1 d . . .
N11 N 0.0940(8) 0.9932(8) 0.9145(5) 0.061(4) Uani 1 1 d . . .
N12 N 0.2532(9) 0.8643(7) 0.8946(5) 0.065(4) Uani 1 1 d . . .
C1 C 0.6930(11) 0.0905(9) 0.6004(6) 0.063(4) Uiso 1 1 d . . .
C2 C 0.7846(12) 0.1317(10) 0.6530(7) 0.080(5) Uiso 1 1 d . . .
H2A H 0.7672 0.1130 0.6807 0.096 Uiso 1 1 calc R . .
H2B H 0.8393 0.1201 0.6478 0.096 Uiso 1 1 calc R . .
C3 C 0.8195(12) 0.2114(10) 0.6712(6) 0.064(4) Uiso 1 1 d . . .
C4 C 0.9207(12) 0.2525(10) 0.6906(7) 0.074(5) Uiso 1 1 d . . .
H4 H 0.9659 0.2310 0.6912 0.089 Uiso 1 1 calc R . .
C5 C 0.9505(15) 0.3246(12) 0.7085(8) 0.091(6) Uiso 1 1 d . . .
H5 H 1.0180 0.3539 0.7219 0.109 Uiso 1 1 calc R . .
C6 C 0.8838(13) 0.3567(11) 0.7074(7) 0.088(6) Uiso 1 1 d . . .
H6 H 0.9062 0.4070 0.7195 0.106 Uiso 1 1 calc R . .
C7 C 0.7861(12) 0.3148(10) 0.6886(6) 0.063(4) Uiso 1 1 d . . .
C8 C 0.7109(11) 0.3480(9) 0.6835(6) 0.066(4) Uiso 1 1 d . . .
H8A H 0.6712 0.3328 0.6467 0.080 Uiso 1 1 calc R . .
H8B H 0.7454 0.4004 0.6948 0.080 Uiso 1 1 calc R . .
C9 C 0.6375(12) 0.3252(10) 0.7178(6) 0.063(4) Uiso 1 1 d . . .
C10 C 0.7039(12) 0.1171(9) 0.5555(6) 0.068(5) Uiso 1 1 d . . .
C11 C 0.7920(13) 0.1531(9) 0.5509(7) 0.079(5) Uiso 1 1 d . . .
H11 H 0.8497 0.1615 0.5771 0.095 Uiso 1 1 calc R . .
C12 C 0.7994(14) 0.1790(11) 0.5064(8) 0.098(6) Uiso 1 1 d . . .
H12 H 0.8604 0.2033 0.5030 0.118 Uiso 1 1 calc R . .
C13 C 0.7161(15) 0.1668(11) 0.4710(8) 0.101(6) Uiso 1 1 d . . .
H13 H 0.7193 0.1826 0.4417 0.122 Uiso 1 1 calc R . .
C14 C 0.6324(14) 0.1351(10) 0.4743(8) 0.090(6) Uiso 1 1 d . . .
H14 H 0.5762 0.1295 0.4482 0.108 Uiso 1 1 calc R . .
C15 C 0.6221(13) 0.1088(10) 0.5154(7) 0.086(5) Uiso 1 1 d . . .
H15 H 0.5590 0.0847 0.5165 0.103 Uiso 1 1 calc R . .
C16 C 0.6786(13) 0.0072(10) 0.5898(7) 0.080(5) Uiso 1 1 d . . .
C17 C 0.6469(14) -0.0290(12) 0.6201(9) 0.105(7) Uiso 1 1 d . . .
H17 H 0.6336 -0.0073 0.6490 0.126 Uiso 1 1 calc R . .
C18 C 0.6327(16) -0.1043(13) 0.6077(10) 0.121(7) Uiso 1 1 d . . .
H18 H 0.6025 -0.1331 0.6262 0.146 Uiso 1 1 calc R . .
C19 C 0.6613(17) -0.1319(15) 0.5715(10) 0.138(9) Uiso 1 1 d . . .
H19 H 0.6563 -0.1793 0.5667 0.166 Uiso 1 1 calc R . .
C20 C 0.6981(19) -0.0958(16) 0.5401(12) 0.165(10) Uiso 1 1 d . . .
H20 H 0.7153 -0.1176 0.5128 0.198 Uiso 1 1 calc R . .
C21 C 0.7099(16) -0.0173(14) 0.5517(10) 0.127(8) Uiso 1 1 d . . .
H21 H 0.7378 0.0121 0.5329 0.153 Uiso 1 1 calc R . .
C22 C 0.7043(11) 0.3544(10) 0.7773(7) 0.067(5) Uiso 1 1 d . . .
C23 C 0.7026(13) 0.3083(12) 0.8070(8) 0.090(6) Uiso 1 1 d . . .
H23 H 0.6661 0.2587 0.7911 0.108 Uiso 1 1 calc R . .
C24 C 0.7549(14) 0.3348(12) 0.8609(8) 0.093(6) Uiso 1 1 d . . .
H24 H 0.7514 0.3018 0.8799 0.112 Uiso 1 1 calc R . .
C25 C 0.8125(14) 0.4085(11) 0.8878(8) 0.093(6) Uiso 1 1 d . . .
H25 H 0.8465 0.4251 0.9238 0.111 Uiso 1 1 calc R . .
C26 C 0.8155(15) 0.4529(14) 0.8589(9) 0.115(7) Uiso 1 1 d . . .
H26 H 0.8545 0.5021 0.8752 0.138 Uiso 1 1 calc R . .
C27 C 0.7631(15) 0.4299(13) 0.8054(9) 0.105(6) Uiso 1 1 d . . .
H27 H 0.7662 0.4640 0.7874 0.126 Uiso 1 1 calc R . .
C28 C 0.5662(11) 0.3589(9) 0.7092(6) 0.058(4) Uiso 1 1 d . . .
C29 C 0.4876(14) 0.3337(11) 0.7240(7) 0.089(6) Uiso 1 1 d . . .
H29 H 0.4797 0.2948 0.7375 0.107 Uiso 1 1 calc R . .
C30 C 0.4188(15) 0.3616(11) 0.7206(8) 0.101(6) Uiso 1 1 d . . .
H30 H 0.3686 0.3438 0.7345 0.121 Uiso 1 1 calc R . .
C31 C 0.4190(15) 0.4122(12) 0.6987(8) 0.113(7) Uiso 1 1 d . . .
H31 H 0.3671 0.4272 0.6935 0.135 Uiso 1 1 calc R . .
C32 C 0.5040(15) 0.4442(12) 0.6827(8) 0.110(7) Uiso 1 1 d . . .
H32 H 0.5107 0.4820 0.6681 0.132 Uiso 1 1 calc R . .
C33 C 0.5752(14) 0.4152(11) 0.6905(7) 0.090(6) Uiso 1 1 d . . .
H33 H 0.6320 0.4362 0.6821 0.109 Uiso 1 1 calc R . .
C34 C 0.4096(13) 0.0375(10) 0.6182(8) 0.083(5) Uiso 1 1 d . . .
H34A H 0.4555 0.0178 0.6333 0.100 Uiso 1 1 calc R . .
H34B H 0.4006 0.0274 0.5808 0.100 Uiso 1 1 calc R . .
C35 C 0.3117(15) 0.0013(12) 0.6257(9) 0.124(8) Uiso 1 1 d . . .
H35A H 0.3206 0.0108 0.6630 0.149 Uiso 1 1 calc R . .
H35B H 0.2860 -0.0508 0.6096 0.149 Uiso 1 1 calc R . .
C36 C 0.2384(15) 0.0308(12) 0.6005(9) 0.112(7) Uiso 1 1 d . . .
H36A H 0.2274 0.0195 0.5629 0.134 Uiso 1 1 calc R . .
H36B H 0.1755 0.0081 0.6056 0.134 Uiso 1 1 calc R . .
C37 C 0.2779(13) 0.1088(10) 0.6242(8) 0.094(6) Uiso 1 1 d . . .
H37A H 0.2817 0.1194 0.6610 0.113 Uiso 1 1 calc R . .
H37B H 0.2333 0.1278 0.6066 0.113 Uiso 1 1 calc R . .
C38 C 0.3842(13) 0.1478(10) 0.6205(7) 0.089(6) Uiso 1 1 d . . .
H38A H 0.3794 0.1419 0.5838 0.107 Uiso 1 1 calc R . .
H38B H 0.4101 0.1993 0.6387 0.107 Uiso 1 1 calc R . .
C39 C 0.1931(11) 0.1771(9) 0.7778(6) 0.051(4) Uiso 1 1 d . . .
C40 C 0.1232(11) 0.1458(9) 0.8077(6) 0.067(5) Uiso 1 1 d . . .
H40A H 0.0872 0.0940 0.7908 0.080 Uiso 1 1 calc R . .
H40B H 0.1624 0.1532 0.8434 0.080 Uiso 1 1 calc R . .
C41 C 0.0515(12) 0.1797(11) 0.8097(7) 0.066(5) Uiso 1 1 d . . .
C42 C -0.0485(12) 0.1392(10) 0.7898(6) 0.073(5) Uiso 1 1 d . . .
H42 H -0.0724 0.0892 0.7748 0.087 Uiso 1 1 calc R . .
C43 C -0.1149(13) 0.1721(10) 0.7920(7) 0.078(5) Uiso 1 1 d . . .
H43 H -0.1827 0.1441 0.7783 0.094 Uiso 1 1 calc R . .
C44 C -0.0812(12) 0.2440(10) 0.8137(6) 0.068(5) Uiso 1 1 d . . .
H44 H -0.1250 0.2664 0.8150 0.081 Uiso 1 1 calc R . .
C45 C 0.0177(12) 0.2833(9) 0.8339(6) 0.065(4) Uiso 1 1 d . . .
C46 C 0.0590(11) 0.3664(9) 0.8603(6) 0.069(5) Uiso 1 1 d . . .
H46A H 0.0813 0.3902 0.8356 0.083 Uiso 1 1 calc R . .
H46B H 0.0045 0.3782 0.8656 0.083 Uiso 1 1 calc R . .
C47 C 0.1420(12) 0.3991(10) 0.9117(7) 0.071(5) Uiso 1 1 d . . .
C48 C 0.2693(11) 0.1407(9) 0.7796(6) 0.056(4) Uiso 1 1 d . . .
C49 C 0.3601(11) 0.1795(9) 0.7752(6) 0.059(4) Uiso 1 1 d . . .
H49 H 0.3747 0.2256 0.7715 0.071 Uiso 1 1 calc R . .
C50 C 0.4269(12) 0.1494(10) 0.7764(7) 0.075(5) Uiso 1 1 d . . .
H50 H 0.4886 0.1774 0.7753 0.090 Uiso 1 1 calc R . .
C51 C 0.4109(13) 0.0817(10) 0.7790(7) 0.080(5) Uiso 1 1 d . . .
H51 H 0.4586 0.0630 0.7779 0.096 Uiso 1 1 calc R . .
C52 C 0.3258(14) 0.0428(11) 0.7833(7) 0.098(6) Uiso 1 1 d . . .
H52 H 0.3154 -0.0028 0.7874 0.117 Uiso 1 1 calc R . .
C53 C 0.2488(13) 0.0686(10) 0.7818(7) 0.085(5) Uiso 1 1 d . . .
H53 H 0.1873 0.0393 0.7822 0.102 Uiso 1 1 calc R . .
C54 C 0.1327(12) 0.1585(11) 0.7201(7) 0.073(5) Uiso 1 1 d . . .
C55 C 0.1463(13) 0.2144(11) 0.6977(7) 0.085(5) Uiso 1 1 d . . .
H55 H 0.1867 0.2627 0.7166 0.102 Uiso 1 1 calc R . .
C56 C 0.0844(16) 0.1868(13) 0.6350(9) 0.113(7) Uiso 1 1 d . . .
H56 H 0.0918 0.2184 0.6148 0.136 Uiso 1 1 calc R . .
C57 C 0.0276(14) 0.1228(12) 0.6157(8) 0.095(6) Uiso 1 1 d . . .
H57 H -0.0144 0.1099 0.5815 0.114 Uiso 1 1 calc R . .
C58 C 0.0183(15) 0.0718(14) 0.6358(9) 0.116(7) Uiso 1 1 d . . .
H58 H -0.0224 0.0244 0.6148 0.139 Uiso 1 1 calc R . .
C59 C 0.0675(15) 0.0848(13) 0.6885(9) 0.103(6) Uiso 1 1 d . . .
H59 H 0.0587 0.0470 0.7032 0.124 Uiso 1 1 calc R . .
C60 C 0.1593(11) 0.4776(9) 0.9346(6) 0.060(4) Uiso 1 1 d . . .
C61 C 0.2408(15) 0.5281(12) 0.9347(8) 0.097(6) Uiso 1 1 d . . .
H61 H 0.2894 0.5170 0.9242 0.117 Uiso 1 1 calc R . .
C62 C 0.2489(17) 0.5972(13) 0.9511(9) 0.113(7) Uiso 1 1 d . . .
H62 H 0.3060 0.6354 0.9535 0.135 Uiso 1 1 calc R . .
C63 C 0.1724(19) 0.6121(14) 0.9645(10) 0.134(9) Uiso 1 1 d . . .
H63 H 0.1803 0.6602 0.9750 0.161 Uiso 1 1 calc R . .
C64 C 0.0937(15) 0.5637(12) 0.9631(8) 0.099(6) Uiso 1 1 d . . .
H64 H 0.0426 0.5747 0.9705 0.119 Uiso 1 1 calc R . .
C65 C 0.0875(14) 0.4961(12) 0.9506(8) 0.094(6) Uiso 1 1 d . . .
H65 H 0.0332 0.4595 0.9524 0.113 Uiso 1 1 calc R . .
C66 C 0.1162(12) 0.3579(9) 0.9519(6) 0.067(5) Uiso 1 1 d . . .
C67 C 0.1925(13) 0.3591(10) 0.9910(7) 0.084(5) Uiso 1 1 d . . .
H67 H 0.2565 0.3833 0.9911 0.101 Uiso 1 1 calc R . .
C68 C 0.1823(17) 0.3272(12) 1.0305(10) 0.128(8) Uiso 1 1 d . . .
H68 H 0.2349 0.3308 1.0579 0.154 Uiso 1 1 calc R . .
C69 C 0.0725(15) 0.2849(11) 1.0231(9) 0.107(7) Uiso 1 1 d . . .
H69 H 0.0603 0.2603 1.0474 0.129 Uiso 1 1 calc R . .
C70 C -0.0045(18) 0.2793(13) 0.9876(10) 0.131(8) Uiso 1 1 d . . .
H70 H -0.0693 0.2522 0.9850 0.157 Uiso 1 1 calc R . .
C71 C 0.0236(13) 0.3222(9) 0.9507(7) 0.082(5) Uiso 1 1 d . . .
H71 H -0.0275 0.3239 0.9252 0.098 Uiso 1 1 calc R . .
C72 C 0.449(2) 0.354(2) 0.8501(14) 0.074(10) Uiso 0.50 1 d P . .
C72' C 0.432(4) 0.453(3) 0.914(2) 0.147(19) Uiso 0.50 1 d P . .
C73' C 0.551(5) 0.491(3) 0.903(3) 0.18(2) Uiso 0.50 1 d P . .
C73 C 0.553(3) 0.417(2) 0.8611(15) 0.087(11) Uiso 0.50 1 d P . .
C74 C 0.609(2) 0.4448(18) 0.9242(12) 0.162(10) Uiso 1 1 d . . .
C75' C 0.562(3) 0.371(3) 0.8909(19) 0.111(14) Uiso 0.50 1 d P . .
C75 C 0.560(3) 0.466(2) 0.9590(16) 0.101(13) Uiso 0.50 1 d P . .
C76 C 0.444(3) 0.402(2) 0.9410(15) 0.086(11) Uiso 0.50 1 d P . .
C76' C 0.459(3) 0.335(2) 0.8890(17) 0.094(12) Uiso 0.50 1 d P . .
C77 C 0.6722(10) 0.4168(9) 0.5277(6) 0.051(4) Uiso 1 1 d . . .
C78 C 0.7383(11) 0.3859(9) 0.5589(6) 0.068(5) Uiso 1 1 d . . .
H78A H 0.7387 0.3967 0.5951 0.082 Uiso 1 1 calc R . .
H78B H 0.7109 0.3336 0.5438 0.082 Uiso 1 1 calc R . .
C79 C 0.8423(13) 0.4173(11) 0.5583(7) 0.071(5) Uiso 1 1 d . . .
C80 C 0.8829(14) 0.3740(11) 0.5333(7) 0.089(6) Uiso 1 1 d . . .
H80 H 0.8465 0.3243 0.5177 0.106 Uiso 1 1 calc R . .
C81 C 0.9757(14) 0.4059(11) 0.5324(7) 0.088(6) Uiso 1 1 d . . .
H81 H 1.0013 0.3782 0.5136 0.106 Uiso 1 1 calc R . .
C82 C 1.0328(13) 0.4772(10) 0.5582(7) 0.078(5) Uiso 1 1 d . . .
H82 H 1.0986 0.4967 0.5597 0.094 Uiso 1 1 calc R . .
C83 C 0.9939(12) 0.5206(9) 0.5822(6) 0.063(4) Uiso 1 1 d . . .
C84 C 1.0577(11) 0.5991(8) 0.6086(6) 0.059(4) Uiso 1 1 d . . .
H84A H 1.0446 0.6249 0.5836 0.071 Uiso 1 1 calc R . .
H84B H 1.1261 0.6049 0.6154 0.071 Uiso 1 1 calc R . .
C85 C 1.0488(10) 0.6369(9) 0.6601(6) 0.054(4) Uiso 1 1 d . . .
C86 C 0.5657(10) 0.3846(9) 0.5313(6) 0.055(4) Uiso 1 1 d . . .
C87 C 0.5248(13) 0.3203(10) 0.5424(7) 0.082(5) Uiso 1 1 d . . .
H87 H 0.5615 0.2927 0.5483 0.099 Uiso 1 1 calc R . .
C88 C 0.4336(15) 0.2979(11) 0.5447(8) 0.101(6) Uiso 1 1 d . . .
H88 H 0.4082 0.2549 0.5528 0.121 Uiso 1 1 calc R . .
C89 C 0.3766(15) 0.3344(11) 0.5359(8) 0.098(6) Uiso 1 1 d . . .
H89 H 0.3135 0.3174 0.5386 0.118 Uiso 1 1 calc R . .
C90 C 0.4122(14) 0.3987(11) 0.5225(8) 0.094(6) Uiso 1 1 d . . .
H90 H 0.3725 0.4236 0.5141 0.113 Uiso 1 1 calc R . .
C91 C 0.5104(12) 0.4238(10) 0.5225(7) 0.080(5) Uiso 1 1 d . . .
H91 H 0.5381 0.4678 0.5162 0.096 Uiso 1 1 calc R . .
C92 C 0.6655(11) 0.3976(10) 0.4699(6) 0.062(4) Uiso 1 1 d . . .
C93 C 0.6280(14) 0.3250(12) 0.4400(8) 0.100(6) Uiso 1 1 d . . .
H93 H 0.6066 0.2890 0.4556 0.120 Uiso 1 1 calc R . .
C94 C 0.6216(16) 0.3042(14) 0.3851(10) 0.127(8) Uiso 1 1 d . . .
H94 H 0.5957 0.2558 0.3650 0.152 Uiso 1 1 calc R . .
C95 C 0.6546(15) 0.3579(13) 0.3646(10) 0.112(7) Uiso 1 1 d . . .
H95 H 0.6583 0.3470 0.3307 0.134 Uiso 1 1 calc R . .
C96 C 0.6811(12) 0.4239(11) 0.3908(7) 0.087(6) Uiso 1 1 d . . .
H96 H 0.6938 0.4586 0.3733 0.105 Uiso 1 1 calc R . .
C97 C 0.6926(11) 0.4481(10) 0.4459(6) 0.069(5) Uiso 1 1 d . . .
H97 H 0.7180 0.4973 0.4642 0.083 Uiso 1 1 calc R . .
C98 C 1.1277(12) 0.7145(10) 0.6813(6) 0.065(4) Uiso 1 1 d . . .
C99 C 1.106(2) 0.7693(16) 0.6685(11) 0.168(11) Uiso 1 1 d . . .
H99 H 1.0408 0.7636 0.6569 0.202 Uiso 1 1 calc R . .
C100 C 1.184(2) 0.8363(15) 0.6725(11) 0.150(9) Uiso 1 1 d . . .
H100 H 1.1710 0.8664 0.6533 0.181 Uiso 1 1 calc R . .
C101 C 1.2786(17) 0.8545(13) 0.7058(9) 0.120(8) Uiso 1 1 d . . .
H101 H 1.3275 0.9013 0.7165 0.144 Uiso 1 1 calc R . .
C102 C 1.2961(15) 0.8005(12) 0.7220(8) 0.102(6) Uiso 1 1 d . . .
H102 H 1.3600 0.8108 0.7429 0.122 Uiso 1 1 calc R . .
C103 C 1.2238(13) 0.7299(11) 0.7093(7) 0.081(5) Uiso 1 1 d . . .
H103 H 1.2408 0.6942 0.7198 0.098 Uiso 1 1 calc R . .
C104 C 1.0633(11) 0.6000(9) 0.7040(6) 0.069(5) Uiso 1 1 d . . .
C105 C 1.1124(12) 0.5522(10) 0.7030(7) 0.084(5) Uiso 1 1 d . . .
H105 H 1.1355 0.5410 0.6752 0.101 Uiso 1 1 calc R . .
C106 C 1.1260(14) 0.5215(11) 0.7449(8) 0.098(6) Uiso 1 1 d . . .
H106 H 1.1587 0.4904 0.7444 0.117 Uiso 1 1 calc R . .
C107 C 1.0919(14) 0.5370(11) 0.7860(8) 0.103(6) Uiso 1 1 d . . .
H107 H 1.1039 0.5182 0.8138 0.124 Uiso 1 1 calc R . .
C108 C 1.0418(13) 0.5789(11) 0.7857(8) 0.100(6) Uiso 1 1 d . . .
H108 H 1.0166 0.5878 0.8130 0.119 Uiso 1 1 calc R . .
C109 C 1.0255(12) 0.6113(9) 0.7433(7) 0.076(5) Uiso 1 1 d . . .
H109 H 0.9890 0.6397 0.7434 0.092 Uiso 1 1 calc R . .
C110 C 0.6650(12) 0.5869(10) 0.6387(7) 0.085(5) Uiso 1 1 d . . .
H11A H 0.6939 0.5892 0.6748 0.101 Uiso 1 1 calc R . .
H11B H 0.6268 0.5363 0.6182 0.101 Uiso 1 1 calc R . .
C111 C 0.5942(15) 0.6293(11) 0.6363(9) 0.111(7) Uiso 1 1 d . . .
H11C H 0.5536 0.6177 0.6001 0.134 Uiso 1 1 calc R . .
H11D H 0.5508 0.6146 0.6565 0.134 Uiso 1 1 calc R . .
C112 C 0.6563(17) 0.7094(13) 0.6584(10) 0.126(8) Uiso 1 1 d . . .
H11E H 0.6124 0.7345 0.6536 0.151 Uiso 1 1 calc R . .
H11F H 0.6871 0.7207 0.6959 0.151 Uiso 1 1 calc R . .
C113 C 0.7353(15) 0.7396(12) 0.6357(9) 0.123(8) Uiso 1 1 d . . .
H11G H 0.7721 0.7913 0.6528 0.148 Uiso 1 1 calc R . .
H11H H 0.7074 0.7310 0.5982 0.148 Uiso 1 1 calc R . .
C114 C 0.8036(14) 0.6972(11) 0.6468(8) 0.098(6) Uiso 1 1 d . . .
H11I H 0.8613 0.7167 0.6363 0.117 Uiso 1 1 calc R . .
H11J H 0.8259 0.7026 0.6841 0.117 Uiso 1 1 calc R . .
C115 C -0.0504(11) 0.8419(9) 0.8476(6) 0.057(4) Uiso 1 1 d . . .
C116 C -0.0579(11) 0.8835(8) 0.8998(6) 0.062(4) Uiso 1 1 d . . .
H11K H -0.1271 0.8731 0.8953 0.074 Uiso 1 1 calc R . .
H11L H -0.0337 0.8650 0.9277 0.074 Uiso 1 1 calc R . .
C117 C -0.0009(12) 0.9647(9) 0.9169(6) 0.064(4) Uiso 1 1 d . . .
C118 C -0.0390(12) 1.0123(10) 0.9377(7) 0.069(5) Uiso 1 1 d . . .
H118 H -0.1012 0.9934 0.9413 0.083 Uiso 1 1 calc R . .
C119 C 0.0114(12) 1.0855(10) 0.9529(6) 0.068(5) Uiso 1 1 d . . .
H119 H -0.0161 1.1163 0.9663 0.082 Uiso 1 1 calc R . .
C120 C 0.1049(11) 1.1133(9) 0.9480(6) 0.065(4) Uiso 1 1 d . . .
H120 H 0.1392 1.1633 0.9570 0.078 Uiso 1 1 calc R . .
C121 C 0.1469(11) 1.0689(10) 0.9305(6) 0.056(4) Uiso 1 1 d . . .
C122 C 0.2432(10) 1.0959(9) 0.9239(6) 0.060(4) Uiso 1 1 d . . .
H12A H 0.2679 1.1482 0.9319 0.072 Uiso 1 1 calc R . .
H12B H 0.2364 1.0758 0.8874 0.072 Uiso 1 1 calc R . .
C123 C 0.3194(11) 1.0762(10) 0.9596(6) 0.055(4) Uiso 1 1 d . . .
C124 C -0.1264(12) 0.7618(10) 0.8308(6) 0.067(5) Uiso 1 1 d . . .
C125 C -0.0946(17) 0.7064(13) 0.8275(9) 0.117(7) Uiso 1 1 d . . .
H125 H -0.0282 0.7141 0.8351 0.141 Uiso 1 1 calc R . .
C126 C -0.169(2) 0.6389(16) 0.8120(11) 0.151(9) Uiso 1 1 d . . .
H126 H -0.1490 0.6008 0.8101 0.181 Uiso 1 1 calc R . .
C127 C -0.2678(16) 0.6193(13) 0.7991(8) 0.103(6) Uiso 1 1 d . . .
H127 H -0.3122 0.5711 0.7889 0.124 Uiso 1 1 calc R . .
C128 C -0.296(2) 0.6719(15) 0.8019(10) 0.141(9) Uiso 1 1 d . . .
H128 H -0.3629 0.6626 0.7967 0.170 Uiso 1 1 calc R . .
C129 C -0.2291(19) 0.7419(15) 0.8126(10) 0.133(8) Uiso 1 1 d . . .
H129 H -0.2527 0.7772 0.8076 0.160 Uiso 1 1 calc R . .
C130 C -0.0699(11) 0.8729(9) 0.8019(6) 0.066(4) Uiso 1 1 d . . .
C131 C -0.1330(12) 0.9128(9) 0.7965(7) 0.076(5) Uiso 1 1 d . . .
H131 H -0.1612 0.9218 0.8223 0.092 Uiso 1 1 calc R . .
C132 C -0.1512(13) 0.9371(10) 0.7544(7) 0.088(6) Uiso 1 1 d . . .
H132 H -0.1953 0.9596 0.7505 0.106 Uiso 1 1 calc R . .
C133 C -0.1070(14) 0.9292(11) 0.7185(8) 0.105(7) Uiso 1 1 d . . .
H133 H -0.1222 0.9459 0.6898 0.126 Uiso 1 1 calc R . .
C134 C -0.0397(14) 0.8974(10) 0.7214(8) 0.100(6) Uiso 1 1 d . . .
H134 H -0.0071 0.8949 0.6968 0.120 Uiso 1 1 calc R . .
C135 C -0.0227(12) 0.8681(10) 0.7653(7) 0.082(5) Uiso 1 1 d . . .
H135 H 0.0213 0.8456 0.7685 0.098 Uiso 1 1 calc R . .
C136 C 0.4233(12) 1.1082(10) 0.9502(7) 0.069(5) Uiso 1 1 d . . .
C137 C 0.4870(12) 1.0739(10) 0.9651(7) 0.077(5) Uiso 1 1 d . . .
H137 H 0.4658 1.0329 0.9759 0.093 Uiso 1 1 calc R . .
C138 C 0.5869(14) 1.1048(11) 0.9629(8) 0.093(6) Uiso 1 1 d . . .
H138 H 0.6344 1.0879 0.9759 0.111 Uiso 1 1 calc R . .
C139 C 0.6076(15) 1.1598(11) 0.9409(8) 0.102(6) Uiso 1 1 d . . .
H139 H 0.6697 1.1776 0.9371 0.122 Uiso 1 1 calc R . .
C140 C 0.5432(16) 1.1913(12) 0.9238(9) 0.119(7) Uiso 1 1 d . . .
H140 H 0.5618 1.2283 0.9087 0.143 Uiso 1 1 calc R . .
C141 C 0.4510(15) 1.1669(11) 0.9297(8) 0.103(6) Uiso 1 1 d . . .
H141 H 0.4078 1.1888 0.9203 0.123 Uiso 1 1 calc R . .
C142 C 0.3376(12) 1.1158(10) 1.0175(7) 0.068(5) Uiso 1 1 d . . .
C143 C 0.3151(11) 1.0727(10) 1.0495(7) 0.075(5) Uiso 1 1 d . . .
H143 H 0.2915 1.0224 1.0367 0.090 Uiso 1 1 calc R . .
C144 C 0.3299(14) 1.1094(13) 1.1051(9) 0.103(6) Uiso 1 1 d . . .
H144 H 0.3143 1.0841 1.1287 0.124 Uiso 1 1 calc R . .
C145 C 0.3682(14) 1.1832(13) 1.1187(9) 0.108(7) Uiso 1 1 d . . .
H145 H 0.3828 1.2072 1.1540 0.129 Uiso 1 1 calc R . .
C146 C 0.3871(17) 1.2249(15) 1.0891(10) 0.138(9) Uiso 1 1 d . . .
H146 H 0.4078 1.2749 1.1024 0.165 Uiso 1 1 calc R . .
C147 C 0.3753(14) 1.1921(12) 1.0361(9) 0.100(6) Uiso 1 1 d . . .
H147 H 0.3920 1.2200 1.0142 0.120 Uiso 1 1 calc R . .
C148 C 0.3310(12) 0.8866(10) 0.8691(7) 0.077(5) Uiso 1 1 d . . .
H14A H 0.3692 0.9386 0.8833 0.092 Uiso 1 1 calc R . .
H14B H 0.2997 0.8748 0.8315 0.092 Uiso 1 1 calc R . .
C149 C 0.4004(14) 0.8468(10) 0.8792(8) 0.099(6) Uiso 1 1 d . . .
H14C H 0.4489 0.8606 0.8615 0.119 Uiso 1 1 calc R . .
H14D H 0.4358 0.8622 0.9167 0.119 Uiso 1 1 calc R . .
C150 C 0.3474(13) 0.7679(10) 0.8609(8) 0.091(6) Uiso 1 1 d . . .
H15A H 0.3933 0.7453 0.8695 0.109 Uiso 1 1 calc R . .
H15B H 0.3162 0.7513 0.8229 0.109 Uiso 1 1 calc R . .
C151 C 0.2684(14) 0.7465(11) 0.8876(8) 0.106(7) Uiso 1 1 d . . .
H15C H 0.2297 0.6945 0.8743 0.127 Uiso 1 1 calc R . .
H15D H 0.2997 0.7598 0.9253 0.127 Uiso 1 1 calc R . .
C152 C 0.2019(13) 0.7866(11) 0.8753(8) 0.086(6) Uiso 1 1 d . . .
H15E H 0.1707 0.7721 0.8375 0.103 Uiso 1 1 calc R . .
H15F H 0.1498 0.7721 0.8907 0.103 Uiso 1 1 calc R . .
C153 C 0.612(5) 0.445(3) 0.179(3) 0.42(4) Uiso 1 1 d . . .
H15G H 0.5944 0.4859 0.1873 0.510 Uiso 1 1 calc R . .
H15H H 0.6821 0.4636 0.1837 0.510 Uiso 1 1 calc R . .
O9 O 0.311(2) 0.0104(15) 0.1919(12) 0.254(11) Uiso 1 1 d . . .
C154 C 0.419(2) 0.0612(15) 0.2330(12) 0.168(11) Uiso 1 1 d . . .
H15I H 0.4352 0.0395 0.2603 0.201 Uiso 1 1 calc R . .
H15J H 0.4681 0.0663 0.2151 0.201 Uiso 1 1 calc R . .
C155 C 0.421(3) 0.135(2) 0.2570(16) 0.277(19) Uiso 1 1 d . . .
H15K H 0.4849 0.1656 0.2822 0.416 Uiso 1 1 calc R . .
H15L H 0.3716 0.1292 0.2743 0.416 Uiso 1 1 calc R . .
H15M H 0.4062 0.1564 0.2297 0.416 Uiso 1 1 calc R . .
C156 C 0.331(2) -0.0415(18) 0.1630(14) 0.213(14) Uiso 1 1 d . . .
H15N H 0.3531 -0.0699 0.1834 0.256 Uiso 1 1 calc R . .
H15O H 0.3773 -0.0222 0.1453 0.256 Uiso 1 1 calc R . .
C157 C 0.2234(17) -0.0830(13) 0.1254(10) 0.139(8) Uiso 1 1 d . . .
H15P H 0.2192 -0.1241 0.0995 0.209 Uiso 1 1 calc R . .
H15Q H 0.2037 -0.0514 0.1080 0.209 Uiso 1 1 calc R . .
H15R H 0.1804 -0.0993 0.1451 0.209 Uiso 1 1 calc R . .

loop_
_atom_site_aniso_label
_atom_site_aniso_U_11
_atom_site_aniso_U_22
_atom_site_aniso_U_33
_atom_site_aniso_U_23
_atom_site_aniso_U_13
_atom_site_aniso_U_12
Os1 0.0508(4) 0.0494(5) 0.0724(5) 0.0113(4) 0.0181(3) 0.0188(4)
Os2 0.0501(4) 0.0554(5) 0.0622(5) 0.0152(4) 0.0146(3) 0.0202(4)
Os3 0.0491(4) 0.0503(5) 0.0643(5) 0.0144(4) 0.0169(3) 0.0216(4)
Os4 0.0464(4) 0.0466(5) 0.0632(5) 0.0126(4) 0.0162(3) 0.0181(3)
Cl1 0.070(3) 0.068(3) 0.092(3) 0.031(3) 0.025(2) 0.033(3)
Cl2 0.075(3) 0.074(4) 0.089(3) 0.039(3) 0.034(2) 0.035(3)
Cl3 0.065(3) 0.064(3) 0.095(3) 0.036(3) 0.032(2) 0.025(2)
Cl4 0.063(2) 0.071(3) 0.077(3) 0.030(3) 0.029(2) 0.023(2)
O1 0.058(6) 0.047(8) 0.086(8) 0.003(6) 0.014(6) 0.019(6)
O2 0.049(6) 0.040(8) 0.090(8) 0.013(6) 0.023(6) 0.013(6)
O3 0.048(6) 0.061(8) 0.070(8) 0.023(7) 0.018(5) 0.015(6)
O4 0.049(6) 0.059(8) 0.079(8) 0.012(6) 0.020(5) 0.025(6)
O5 0.054(6) 0.054(8) 0.073(7) 0.025(6) 0.019(5) 0.030(6)
O6 0.043(6) 0.061(8) 0.068(7) 0.012(6) 0.012(5) 0.007(6)
O7 0.040(5) 0.038(7) 0.080(8) 0.007(6) 0.024(5) 0.004(5)
O8 0.056(6) 0.040(8) 0.077(8) 0.026(6) 0.022(5) 0.022(6)
N1 0.066(8) 0.049(9) 0.058(9) 0.004(7) 0.005(7) 0.013(7)
N2 0.062(8) 0.064(11) 0.088(10) 0.034(9) 0.042(7) 0.046(8)
N3 0.054(7) 0.031(9) 0.087(10) 0.018(8) 0.019(7) 0.015(7)
N4 0.070(8) 0.071(11) 0.062(9) 0.033(8) 0.010(7) 0.024(8)
N5 0.049(7) 0.058(10) 0.063(9) 0.017(8) 0.018(6) 0.017(7)
N6 0.051(8) 0.089(13) 0.085(12) 0.012(10) 0.011(8) 0.022(9)
N7 0.042(7) 0.078(11) 0.061(9) 0.016(8) 0.015(6) 0.014(7)
N8 0.045(7) 0.044(9) 0.068(9) 0.011(7) 0.009(6) 0.008(7)
N9 0.046(7) 0.039(9) 0.089(10) 0.007(8) 0.023(7) 0.009(7)
N10 0.055(7) 0.037(9) 0.086(10) 0.036(8) 0.037(7) 0.018(7)
N11 0.043(7) 0.079(12) 0.061(9) 0.017(8) 0.013(6) 0.031(8)
N12 0.052(7) 0.052(10) 0.093(11) 0.015(8) 0.030(7) 0.023(7)

loop_
_atom_type_symbol
_atom_type_description
_atom_type_scat_dispersion_real
_atom_type_scat_dispersion_imag
_atom_type_scat_source
Os Os -1.2165 7.6030 'International Tables Vol C Tables 4.2.6.8 and 6.1.1.4'
Cl Cl 0.1484 0.1585 'International Tables Vol C Tables 4.2.6.8 and 6.1.1.4'
O O 0.0106 0.0060 'International Tables Vol C Tables 4.2.6.8 and 6.1.1.4'
N N 0.0061 0.0033 'International Tables Vol C Tables 4.2.6.8 and 6.1.1.4'
C C 0.0033 0.0016 'International Tables Vol C Tables 4.2.6.8 and 6.1.1.4'
H H 0.0000 0.0000 'International Tables Vol C Tables 4.2.6.8 and 6.1.1.4'

loop_
_geom_angle_atom_site_label_1
_geom_angle_atom_site_label_2
_geom_angle_atom_site_label_3
_geom_angle
_geom_angle_site_symmetry_1
_geom_angle_site_symmetry_3
_geom_angle_publ_flag
N1 Os1 O2 103.1(5) . . ?
N1 Os1 O1 97.3(5) . . ?
O2 Os1 O1 158.1(4) . . ?
N1 Os1 N2 99.5(5) . . ?
O2 Os1 N2 90.7(4) . . ?
O1 Os1 N2 93.6(5) . . ?
N1 Os1 N3 93.5(5) . . ?
O2 Os1 N3 82.0(4) . . ?
O1 Os1 N3 89.1(4) . . ?
N2 Os1 N3 166.3(5) . . ?
N1 Os1 Cl1 171.5(4) . . ?
O2 Os1 Cl1 79.3(3) . . ?
O1 Os1 Cl1 79.3(3) . . ?
N2 Os1 Cl1 88.6(3) . . ?
N3 Os1 Cl1 78.7(3) . . ?
N4 Os2 O3 102.3(6) . . ?
N4 Os2 O4 100.0(6) . . ?
O3 Os2 O4 156.7(4) . . ?
N4 Os2 N5 99.0(5) . . ?
O3 Os2 N5 88.9(4) . . ?
O4 Os2 N5 94.2(5) . . ?
N4 Os2 N6 93.8(6) . . ?
O3 Os2 N6 86.9(5) . . ?
O4 Os2 N6 85.0(5) . . ?
N5 Os2 N6 167.2(5) . . ?
N4 Os2 Cl2 172.0(5) . . ?
O3 Os2 Cl2 77.5(3) . . ?
O4 Os2 Cl2 79.4(3) . . ?
N5 Os2 Cl2 89.0(3) . . ?
N6 Os2 Cl2 78.3(4) . . ?
N7 Os3 O5 104.0(5) . . ?
N7 Os3 O6 99.9(5) . . ?
O5 Os3 O6 155.2(4) . . ?
N7 Os3 N8 99.3(5) . . ?
O5 Os3 N8 88.7(4) . . ?
O6 Os3 N8 94.1(4) . . ?
N7 Os3 N9 95.9(5) . . ?
O5 Os3 N9 81.1(4) . . ?
O6 Os3 N9 89.9(4) . . ?
N8 Os3 N9 163.4(5) . . ?
N7 Os3 Cl3 172.9(5) . . ?
O5 Os3 Cl3 77.1(3) . . ?
O6 Os3 Cl3 78.4(3) . . ?
N8 Os3 Cl3 87.7(3) . . ?
N9 Os3 Cl3 77.3(3) . . ?
N10 Os4 O7 99.1(5) . . ?
N10 Os4 O8 100.0(5) . . ?
O7 Os4 O8 159.9(4) . . ?
N10 Os4 N11 100.1(5) . . ?
O7 Os4 N11 93.6(5) . . ?
O8 Os4 N11 89.3(4) . . ?
N10 Os4 N12 93.2(5) . . ?
O7 Os4 N12 90.5(5) . . ?
O8 Os4 N12 82.2(5) . . ?
N11 Os4 N12 165.3(5) . . ?
N10 Os4 Cl4 171.4(4) . . ?
O7 Os4 Cl4 80.7(3) . . ?
O8 Os4 Cl4 79.4(3) . . ?
N11 Os4 Cl4 88.4(3) . . ?
N12 Os4 Cl4 78.3(4) . . ?
C1 O1 Os1 119.5(10) . . ?
C9 O2 Os1 126.0(9) . . ?
C39 O3 Os2 124.4(8) . . ?
C47 O4 Os2 122.7(10) . . ?
C77 O5 Os3 125.4(8) . . ?
C85 O6 Os3 122.3(9) . . ?
C115 O7 Os4 122.5(9) . . ?
C123 O8 Os4 122.9(8) . . ?
C3 N2 C7 119.5(14) . . ?
C3 N2 Os1 124.0(12) . . ?
C7 N2 Os1 116.4(9) . . ?
C38 N3 C34 109.9(14) . . ?
C38 N3 Os1 110.8(10) . . ?
C34 N3 Os1 117.7(9) . . ?
C45 N5 C41 120.4(13) . . ?
C45 N5 Os2 124.0(11) . . ?
C41 N5 Os2 115.6(10) . . ?
C72' N6 C72 120(3) . . ?
C72' N6 C76 56(2) . . ?
C72 N6 C76 108.6(19) . . ?
C72' N6 C76' 114(3) . . ?
C72 N6 C76' 45.0(16) . . ?
C76 N6 C76' 70(2) . . ?
C72' N6 Os2 121(2) . . ?
C72 N6 Os2 118.7(17) . . ?
C76 N6 Os2 107.0(15) . . ?
C76' N6 Os2 109.4(16) . . ?
C83 N8 C79 123.0(14) . . ?
C83 N8 Os3 121.6(11) . . ?
C79 N8 Os3 115.3(10) . . ?
C114 N9 C110 110.0(14) . . ?
C114 N9 Os3 116.9(10) . . ?
C110 N9 Os3 109.6(9) . . ?
C117 N11 C121 119.5(13) . . ?
C117 N11 Os4 122.4(11) . . ?
C121 N11 Os4 117.8(9) . . ?
C152 N12 C148 108.5(13) . . ?
C152 N12 Os4 118.4(10) . . ?
C148 N12 Os4 113.6(9) . . ?
O1 C1 C10 114.8(13) . . ?
O1 C1 C2 108.0(13) . . ?
C10 C1 C2 115.2(14) . . ?
O1 C1 C16 100.8(12) . . ?
C10 C1 C16 113.0(15) . . ?
C2 C1 C16 103.6(13) . . ?
C3 C2 C1 116.1(14) . . ?
N2 C3 C4 122.8(17) . . ?
N2 C3 C2 119.1(15) . . ?
C4 C3 C2 117.9(15) . . ?
C5 C4 C3 116.8(17) . . ?
C4 C5 C6 122(2) . . ?
C7 C6 C5 119.5(19) . . ?
C6 C7 N2 119.5(15) . . ?
C6 C7 C8 121.1(17) . . ?
N2 C7 C8 119.3(14) . . ?
C7 C8 C9 113.3(12) . . ?
O2 C9 C28 110.2(14) . . ?
O2 C9 C22 109.2(14) . . ?
C28 C9 C22 110.7(14) . . ?
O2 C9 C8 110.9(13) . . ?
C28 C9 C8 108.8(13) . . ?
C22 C9 C8 107.1(13) . . ?
C11 C10 C15 115.2(16) . . ?
C11 C10 C1 123.5(15) . . ?
C15 C10 C1 121.3(16) . . ?
C10 C11 C12 121.7(17) . . ?
C13 C12 C11 116.9(19) . . ?
C14 C13 C12 124(2) . . ?
C13 C14 C15 121(2) . . ?
C14 C15 C10 121.3(18) . . ?
C17 C16 C21 124(2) . . ?
C17 C16 C1 120.6(19) . . ?
C21 C16 C1 114.7(18) . . ?
C16 C17 C18 118(2) . . ?
C19 C18 C17 121(2) . . ?
C18 C19 C20 123(3) . . ?
C19 C20 C21 116(3) . . ?
C16 C21 C20 117(2) . . ?
C23 C22 C27 115.4(18) . . ?
C23 C22 C9 120.5(18) . . ?
C27 C22 C9 123.8(17) . . ?
C22 C23 C24 121(2) . . ?
C23 C24 C25 123(2) . . ?
C26 C25 C24 116(2) . . ?
C25 C26 C27 123(3) . . ?
C26 C27 C22 121(2) . . ?
C29 C28 C33 116.5(16) . . ?
C29 C28 C9 116.9(16) . . ?
C33 C28 C9 126.5(15) . . ?
C28 C29 C30 123.2(19) . . ?
C31 C30 C29 123(2) . . ?
C30 C31 C32 117(2) . . ?
C33 C32 C31 116.4(19) . . ?
C28 C33 C32 123.6(17) . . ?
N3 C34 C35 110.7(15) . . ?
C34 C35 C36 109.5(17) . . ?
C37 C36 C35 109(2) . . ?
C36 C37 C38 111.7(16) . . ?
N3 C38 C37 110.8(13) . . ?
O3 C39 C54 112.1(14) . . ?
O3 C39 C40 112.7(13) . . ?
C54 C39 C40 109.3(13) . . ?
O3 C39 C48 105.7(12) . . ?
C54 C39 C48 107.5(12) . . ?
C40 C39 C48 109.4(12) . . ?
C41 C40 C39 112.7(12) . . ?
C42 C41 N5 117.7(15) . . ?
C42 C41 C40 121.5(17) . . ?
N5 C41 C40 120.8(15) . . ?
C41 C42 C43 120.6(17) . . ?
C44 C43 C42 120.2(17) . . ?
C43 C44 C45 118.7(16) . . ?
N5 C45 C44 122.4(16) . . ?
N5 C45 C46 117.7(14) . . ?
C44 C45 C46 119.9(15) . . ?
C47 C46 C45 118.0(14) . . ?
O4 C47 C46 111.4(14) . . ?
O4 C47 C60 107.5(13) . . ?
C46 C47 C60 109.1(14) . . ?
O4 C47 C66 109.3(13) . . ?
C46 C47 C66 111.0(14) . . ?
C60 C47 C66 108.4(14) . . ?
C49 C48 C53 117.9(14) . . ?
C49 C48 C39 117.8(14) . . ?
C53 C48 C39 124.2(13) . . ?
C50 C49 C48 119.1(15) . . ?
C51 C50 C49 124.8(17) . . ?
C52 C51 C50 118.1(17) . . ?
C51 C52 C53 122.0(19) . . ?
C48 C53 C52 117.9(16) . . ?
C55 C54 C59 120.3(17) . . ?
C55 C54 C39 117.7(17) . . ?
C59 C54 C39 122.0(17) . . ?
C54 C55 C56 113.1(18) . . ?
C57 C56 C55 117(2) . . ?
C56 C57 C58 129(3) . . ?
C57 C58 C59 121(3) . . ?
C58 C59 C54 119(2) . . ?
C61 C60 C65 120.9(18) . . ?
C61 C60 C47 117.5(16) . . ?
C65 C60 C47 121.3(16) . . ?
C60 C61 C62 115(2) . . ?
C61 C62 C63 121(2) . . ?
C64 C63 C62 124(3) . . ?
C63 C64 C65 116(2) . . ?
C64 C65 C60 123(2) . . ?
C71 C66 C67 117.9(16) . . ?
C71 C66 C47 123.7(15) . . ?
C67 C66 C47 118.4(15) . . ?
C66 C67 C68 125.5(19) . . ?
C67 C68 C69 111(2) . . ?
C70 C69 C68 128(2) . . ?
C69 C70 C71 111(2) . . ?
C66 C71 C70 125.3(17) . . ?
C76' C72 N6 74(3) . . ?
C76' C72 C73 104(3) . . ?
N6 C72 C73 111(3) . . ?
C76' C72 C75' 58(3) . . ?
N6 C72 C75' 112(3) . . ?
C73 C72 C75' 50(2) . . ?
N6 C72' C76 69(3) . . ?
N6 C72' C73' 102(4) . . ?
C76 C72' C73' 104(4) . . ?
N6 C72' C75 106(3) . . ?
C76 C72' C75 58(3) . . ?
C73' C72' C75 54(3) . . ?
C74 C73' C75 51(2) . . ?
C74 C73' C73 58(3) . . ?
C75 C73' C73 100(4) . . ?
C74 C73' C72' 103(4) . . ?
C75 C73' C72' 66(3) . . ?
C73 C73' C72' 103(4) . . ?
C75' C73 C72 69(3) . . ?
C75' C73 C74 56(2) . . ?
C72 C73 C74 107(3) . . ?
C75' C73 C73' 106(3) . . ?
C72 C73 C73' 103(3) . . ?
C74 C73 C73' 57(3) . . ?
C75 C74 C75' 116(3) . . ?
C75 C74 C73' 68(3) . . ?
C75' C74 C73' 110(4) . . ?
C75 C74 C73 120(3) . . ?
C75' C74 C73 54(2) . . ?
C73' C74 C73 65(3) . . ?
C73 C75' C74 70(3) . . ?
C73 C75' C76' 101(3) . . ?
C74 C75' C76' 112(4) . . ?
C73 C75' C72 61(2) . . ?
C74 C75' C72 110(3) . . ?
C76' C75' C72 44(2) . . ?
C74 C75 C76 109(3) . . ?
C74 C75 C73' 61(3) . . ?
C76 C75 C73' 99(3) . . ?
C74 C75 C72' 105(3) . . ?
C76 C75 C72' 46(2) . . ?
C73' C75 C72' 60(3) . . ?
C72' C76 N6 55(3) . . ?
C72' C76 C75 76(3) . . ?
N6 C76 C75 110(2) . . ?
C72' C76 C76' 101(3) . . ?
N6 C76 C76' 55.3(18) . . ?
C75 C76 C76' 96(2) . . ?
C72 C76' C75' 78(3) . . ?
C72 C76' N6 61(2) . . ?
C75' C76' N6 116(3) . . ?
C72 C76' C76 108(3) . . ?
C75' C76' C76 104(3) . . ?
N6 C76' C76 54.3(17) . . ?
O5 C77 C92 109.3(13) . . ?
O5 C77 C78 111.2(13) . . ?
C92 C77 C78 110.9(13) . . ?
O5 C77 C86 106.7(11) . . ?
C92 C77 C86 108.9(12) . . ?
C78 C77 C86 109.7(12) . . ?
C79 C78 C77 111.6(13) . . ?
N8 C79 C80 117.6(15) . . ?
N8 C79 C78 121.0(15) . . ?
C80 C79 C78 121.3(17) . . ?
C81 C80 C79 118.6(19) . . ?
C80 C81 C82 121.7(19) . . ?
C81 C82 C83 120.2(17) . . ?
N8 C83 C82 118.5(17) . . ?
N8 C83 C84 122.8(14) . . ?
C82 C83 C84 118.7(15) . . ?
C83 C84 C85 118.8(13) . . ?
O6 C85 C98 107.9(12) . . ?
O6 C85 C84 109.7(12) . . ?
C98 C85 C84 108.4(12) . . ?
O6 C85 C104 108.5(11) . . ?
C98 C85 C104 107.7(13) . . ?
C84 C85 C104 114.4(12) . . ?
C91 C86 C87 118.9(15) . . ?
C91 C86 C77 116.0(14) . . ?
C87 C86 C77 125.1(14) . . ?
C88 C87 C86 120.3(18) . . ?
C87 C88 C89 123(2) . . ?
C88 C89 C90 120(2) . . ?
C91 C90 C89 117.0(18) . . ?
C86 C91 C90 121.0(17) . . ?
C97 C92 C93 117.8(16) . . ?
C97 C92 C77 122.6(16) . . ?
C93 C92 C77 119.6(16) . . ?
C92 C93 C94 121(2) . . ?
C95 C94 C93 117(2) . . ?
C96 C95 C94 121(2) . . ?
C95 C96 C97 124(2) . . ?
C92 C97 C96 118.0(18) . . ?
C99 C98 C103 118(2) . . ?
C99 C98 C85 120.4(19) . . ?
C103 C98 C85 121.4(16) . . ?
C98 C99 C100 121(3) . . ?
C101 C100 C99 118(3) . . ?
C102 C101 C100 116(2) . . ?
C101 C102 C103 124(2) . . ?
C98 C103 C102 119.1(18) . . ?
C109 C104 C105 118.4(15) . . ?
C109 C104 C85 119.9(14) . . ?
C105 C104 C85 121.7(14) . . ?
C104 C105 C106 119.3(16) . . ?
C107 C106 C105 121.2(18) . . ?
C108 C107 C106 120(2) . . ?
C107 C108 C109 121.1(18) . . ?
C104 C109 C108 120.2(16) . . ?
N9 C110 C111 110.0(13) . . ?
C112 C111 C110 109.2(17) . . ?
C113 C112 C111 117(2) . . ?
C112 C113 C114 104.1(17) . . ?
N9 C114 C113 108.8(16) . . ?
O7 C115 C130 111.4(11) . . ?
O7 C115 C124 106.3(12) . . ?
C130 C115 C124 108.9(14) . . ?
O7 C115 C116 107.0(12) . . ?
C130 C115 C116 115.0(12) . . ?
C124 C115 C116 107.7(12) . . ?
C117 C116 C115 114.5(12) . . ?
N11 C117 C118 118.4(16) . . ?
N11 C117 C116 119.6(14) . . ?
C118 C117 C116 121.9(14) . . ?
C119 C118 C117 122.3(16) . . ?
C118 C119 C120 118.5(16) . . ?
C121 C120 C119 121.1(17) . . ?
C120 C121 N11 120.0(14) . . ?
C120 C121 C122 122.6(16) . . ?
N11 C121 C122 117.3(14) . . ?
C121 C122 C123 112.6(12) . . ?
O8 C123 C142 113.0(13) . . ?
O8 C123 C122 113.7(13) . . ?
C142 C123 C122 108.0(12) . . ?
O8 C123 C136 106.6(12) . . ?
C142 C123 C136 105.8(14) . . ?
C122 C123 C136 109.4(12) . . ?
C125 C124 C129 117(2) . . ?
C125 C124 C115 120.3(17) . . ?
C129 C124 C115 122.5(18) . . ?
C126 C125 C124 114(2) . . ?
C127 C126 C125 130(3) . . ?
C128 C127 C126 115(3) . . ?
C127 C128 C129 120(3) . . ?
C128 C129 C124 123(2) . . ?
C135 C130 C131 116.3(15) . . ?
C135 C130 C115 120.7(14) . . ?
C131 C130 C115 123.0(13) . . ?
C132 C131 C130 121.1(15) . . ?
C133 C132 C131 120.8(18) . . ?
C132 C133 C134 124(2) . . ?
C133 C134 C135 116.2(18) . . ?
C130 C135 C134 121.8(16) . . ?
C137 C136 C141 122.0(16) . . ?
C137 C136 C123 114.5(15) . . ?
C141 C136 C123 123.4(15) . . ?
C136 C137 C138 117.8(17) . . ?
C139 C138 C137 116.8(17) . . ?
C138 C139 C140 125(2) . . ?
C141 C140 C139 119(2) . . ?
C140 C141 C136 119.0(19) . . ?
C143 C142 C147 122.5(18) . . ?
C143 C142 C123 116.8(16) . . ?
C147 C142 C123 120.7(17) . . ?
C142 C143 C144 117.8(18) . . ?
C145 C144 C143 114(2) . . ?
C146 C145 C144 129(3) . . ?
C145 C146 C147 118(3) . . ?
C142 C147 C146 118(2) . . ?
N12 C148 C149 110.1(13) . . ?
C150 C149 C148 112.8(16) . . ?
C149 C150 C151 108.8(17) . . ?
C152 C151 C150 107.8(15) . . ?
N12 C152 C151 113.8(16) . . ?
Cl6 C153 Cl5 116(4) . . ?
C156 O9 C154 100(2) . . ?
C155 C154 O9 108(2) . . ?
O9 C156 C157 94(2) . . ?

loop_
_geom_bond_atom_site_label_1
_geom_bond_atom_site_label_2
_geom_bond_distance
_geom_bond_site_symmetry_2
_geom_bond_publ_flag
Os1 N1 1.631(12) . ?
Os1 O2 1.979(10) . ?
Os1 O1 1.990(10) . ?
Os1 N2 2.124(12) . ?
Os1 N3 2.129(11) . ?
Os1 Cl1 2.661(4) . ?
Os2 N4 1.623(11) . ?
Os2 O3 1.961(11) . ?
Os2 O4 1.972(10) . ?
Os2 N5 2.114(12) . ?
Os2 N6 2.131(13) . ?
Os2 Cl2 2.711(4) . ?
Os3 N7 1.618(11) . ?
Os3 O5 1.962(10) . ?
Os3 O6 1.975(10) . ?
Os3 N8 2.123(12) . ?
Os3 N9 2.133(12) . ?
Os3 Cl3 2.734(4) . ?
Os4 N10 1.630(11) . ?
Os4 O7 1.958(10) . ?
Os4 O8 2.003(11) . ?
Os4 N11 2.090(11) . ?
Os4 N12 2.127(11) . ?
Os4 Cl4 2.660(4) . ?
Cl5 C153 1.90(5) . ?
Cl6 C153 1.51(7) . ?
O1 C1 1.413(16) . ?
O2 C9 1.380(18) . ?
O3 C39 1.398(17) . ?
O4 C47 1.423(16) . ?
O5 C77 1.429(17) . ?
O6 C85 1.443(15) . ?
O7 C115 1.432(15) . ?
O8 C123 1.387(17) . ?
N2 C3 1.314(17) . ?
N2 C7 1.381(19) . ?
N3 C38 1.456(18) . ?
N3 C34 1.49(2) . ?
N5 C45 1.347(17) . ?
N5 C41 1.372(19) . ?
N6 C72' 1.42(6) . ?
N6 C72 1.48(3) . ?
N6 C76 1.61(4) . ?
N6 C76' 1.63(4) . ?
N8 C83 1.329(17) . ?
N8 C79 1.38(2) . ?
N9 C114 1.46(2) . ?
N9 C110 1.523(18) . ?
N11 C117 1.384(17) . ?
N11 C121 1.406(18) . ?
N12 C152 1.44(2) . ?
N12 C148 1.499(17) . ?
C1 C10 1.463(19) . ?
C1 C2 1.58(2) . ?
C1 C16 1.61(2) . ?
C2 C3 1.48(2) . ?
C3 C4 1.39(2) . ?
C4 C5 1.34(2) . ?
C5 C6 1.38(2) . ?
C6 C7 1.34(2) . ?
C7 C8 1.507(19) . ?
C8 C9 1.634(19) . ?
C9 C28 1.467(19) . ?
C9 C22 1.57(2) . ?
C10 C11 1.344(19) . ?
C10 C15 1.39(2) . ?
C11 C12 1.44(2) . ?
C12 C13 1.31(2) . ?
C13 C14 1.25(2) . ?
C14 C15 1.36(2) . ?
C16 C17 1.29(2) . ?
C16 C21 1.33(3) . ?
C17 C18 1.44(3) . ?
C18 C19 1.28(3) . ?
C19 C20 1.34(3) . ?
C20 C21 1.52(3) . ?
C22 C23 1.36(2) . ?
C22 C27 1.44(3) . ?
C23 C24 1.40(3) . ?
C24 C25 1.40(3) . ?
C25 C26 1.32(2) . ?
C26 C27 1.39(3) . ?
C28 C29 1.325(19) . ?
C28 C33 1.335(19) . ?
C29 C30 1.34(2) . ?
C30 C31 1.30(2) . ?
C31 C32 1.45(2) . ?
C32 C33 1.39(2) . ?
C34 C35 1.51(2) . ?
C35 C36 1.53(2) . ?
C36 C37 1.45(2) . ?
C37 C38 1.58(2) . ?
C39 C54 1.53(2) . ?
C39 C40 1.542(18) . ?
C39 C48 1.573(18) . ?
C40 C41 1.480(19) . ?
C41 C42 1.37(2) . ?
C42 C43 1.395(19) . ?
C43 C44 1.34(2) . ?
C44 C45 1.35(2) . ?
C45 C46 1.55(2) . ?
C46 C47 1.50(2) . ?
C47 C60 1.52(2) . ?
C47 C66 1.56(2) . ?
C48 C49 1.388(18) . ?
C48 C53 1.422(19) . ?
C49 C50 1.352(19) . ?
C50 C51 1.35(2) . ?
C51 C52 1.32(2) . ?
C52 C53 1.43(2) . ?
C54 C55 1.386(19) . ?
C54 C59 1.44(3) . ?
C55 C56 1.63(3) . ?
C56 C57 1.22(3) . ?
C57 C58 1.26(2) . ?
C58 C59 1.39(3) . ?
C60 C61 1.32(2) . ?
C60 C65 1.40(2) . ?
C61 C62 1.35(2) . ?
C62 C63 1.40(3) . ?
C63 C64 1.26(2) . ?
C64 C65 1.33(2) . ?
C66 C71 1.339(19) . ?
C66 C67 1.37(2) . ?
C67 C68 1.38(2) . ?
C68 C69 1.54(3) . ?
C69 C70 1.29(3) . ?
C70 C71 1.51(2) . ?
C72 C76' 1.20(4) . ?
C72 C73 1.58(5) . ?
C72 C75' 1.69(5) . ?
C72' C76 1.44(5) . ?
C72' C73' 1.83(7) . ?
C72' C75 1.94(7) . ?
C73' C74 1.61(6) . ?
C73' C75 1.71(7) . ?
C73' C73 1.74(7) . ?
C73 C75' 1.39(5) . ?
C73 C74 1.62(5) . ?
C74 C75 1.42(4) . ?
C74 C75' 1.43(5) . ?
C75' C76' 1.47(5) . ?
C75 C76 1.69(5) . ?
C76 C76' 1.87(5) . ?
C77 C92 1.52(2) . ?
C77 C78 1.543(18) . ?
C77 C86 1.563(18) . ?
C78 C79 1.50(2) . ?
C79 C80 1.40(2) . ?
C80 C81 1.35(2) . ?
C81 C82 1.36(2) . ?
C82 C83 1.37(2) . ?
C83 C84 1.49(2) . ?
C84 C85 1.530(19) . ?
C85 C98 1.53(2) . ?
C85 C104 1.556(18) . ?
C86 C91 1.357(18) . ?
C86 C87 1.387(19) . ?
C87 C88 1.33(2) . ?
C88 C89 1.33(2) . ?
C89 C90 1.41(2) . ?
C90 C91 1.41(2) . ?
C92 C97 1.338(18) . ?
C92 C93 1.39(2) . ?
C93 C94 1.45(3) . ?
C94 C95 1.34(2) . ?
C95 C96 1.27(3) . ?
C96 C97 1.44(2) . ?
C98 C99 1.36(3) . ?
C98 C103 1.37(2) . ?
C99 C100 1.44(3) . ?
C100 C101 1.38(3) . ?
C101 C102 1.36(2) . ?
C102 C103 1.41(2) . ?
C104 C109 1.35(2) . ?
C104 C105 1.418(19) . ?
C105 C106 1.42(2) . ?
C106 C107 1.37(2) . ?
C107 C108 1.33(2) . ?
C108 C109 1.46(2) . ?
C110 C111 1.59(2) . ?
C111 C112 1.50(3) . ?
C112 C113 1.49(2) . ?
C113 C114 1.58(2) . ?
C115 C130 1.526(19) . ?
C115 C124 1.56(2) . ?
C115 C116 1.56(2) . ?
C116 C117 1.51(2) . ?
C117 C118 1.39(2) . ?
C118 C119 1.36(2) . ?
C119 C120 1.391(18) . ?
C120 C121 1.352(19) . ?
C121 C122 1.449(18) . ?
C122 C123 1.548(18) . ?
C123 C142 1.55(2) . ?
C123 C136 1.60(2) . ?
C124 C125 1.37(2) . ?
C124 C129 1.40(2) . ?
C125 C126 1.37(3) . ?
C126 C127 1.35(3) . ?
C127 C128 1.29(3) . ?
C128 C129 1.38(3) . ?
C130 C135 1.37(2) . ?
C130 C131 1.457(19) . ?
C131 C132 1.35(2) . ?
C132 C133 1.33(2) . ?
C133 C134 1.38(2) . ?
C134 C135 1.46(2) . ?
C136 C137 1.41(2) . ?
C136 C141 1.41(2) . ?
C137 C138 1.46(2) . ?
C138 C139 1.36(2) . ?
C139 C140 1.39(2) . ?
C140 C141 1.38(2) . ?
C142 C143 1.385(19) . ?
C142 C147 1.41(2) . ?
C143 C144 1.49(3) . ?
C144 C145 1.36(2) . ?
C145 C146 1.30(2) . ?
C146 C147 1.42(3) . ?
C148 C149 1.54(2) . ?
C149 C150 1.46(2) . ?
C150 C151 1.53(2) . ?
C151 C152 1.52(2) . ?
O9 C156 1.36(4) . ?
O9 C154 1.60(3) . ?
C154 C155 1.52(4) . ?
C156 C157 1.54(4) . ?
